data_7026002
loop_
_publ_author_name
'Kennedy, Alan R.'
'Mulvey, Robert E.'
'Oliver, David E.'
'Robertson, Stuart D.'

_publ_section_title
;
 Lithium and aluminium carbamato derivatives of the utility amide
 2,2,6,6-tetramethylpiperidide.
;
_journal_issue 27
_journal_name_full 'Dalton transactions (Cambridge, England : 2003)'
_journal_page_first 6190
_journal_page_last 6197
_journal_paper_doi 10.1039/c0dt00118j
_journal_volume 39
_journal_year 2010
_chemical_formula_moiety 'C32 H68 Li2 N6 O4'
_chemical_formula_sum 'C32 H68 Li2 N6 O4'
_chemical_formula_weight 614.80
_chemical_name_systematic
;
?
;
_space_group_IT_number 14
_symmetry_cell_setting monoclinic
_symmetry_space_group_name_Hall '-P 2ybc'
_symmetry_space_group_name_H-M 'P 1 21/c 1'
_atom_sites_solution_hydrogens geom
_atom_sites_solution_primary direct
_atom_sites_solution_secondary difmap
_audit_creation_method SHELXL-97
_cell_angle_alpha 90.00
_cell_angle_beta 94.700(6)
_cell_angle_gamma 90.00
_cell_formula_units_Z 2
_cell_length_a 9.9473(7)
_cell_length_b 8.4476(6)
_cell_length_c 22.3038(17)
_cell_measurement_reflns_used 3928
_cell_measurement_temperature 123(2)
_cell_measurement_theta_max 28.9563
_cell_measurement_theta_min 2.5763
_cell_volume 1867.9(2)
_computing_cell_refinement
;
CrysAlisPro, Oxford Diffraction Ltd.,
Version 1.171.33.34d (release 27-02-2009 CrysAlis171 .NET)
(compiled Feb 27 2009,15:38:38)
;
_computing_data_collection
;
CrysAlisPro, Oxford Diffraction Ltd.,
Version 1.171.33.34d (release 27-02-2009 CrysAlis171 .NET)
(compiled Feb 27 2009,15:38:38)
;
_computing_data_reduction
;
CrysAlisPro, Oxford Diffraction Ltd.,
Version 1.171.33.34d (release 27-02-2009 CrysAlis171 .NET)
(compiled Feb 27 2009,15:38:38)
;
_computing_structure_refinement 'SHELXL-97 (Sheldrick, 1997)'
_computing_structure_solution 'SHELXS-97 (Sheldrick, 1990)'
_diffrn_ambient_temperature 123(2)
_diffrn_measured_fraction_theta_full 0.999
_diffrn_measured_fraction_theta_max 0.877
_diffrn_measurement_device_type 'Xcalibur, Sapphire3, Gemini'
_diffrn_radiation_monochromator graphite
_diffrn_radiation_source 'fine-focus sealed tube'
_diffrn_radiation_type MoK\a
_diffrn_radiation_wavelength 0.71073
_diffrn_reflns_av_R_equivalents 0.0405
_diffrn_reflns_av_sigmaI/netI 0.0694
_diffrn_reflns_limit_h_max 12
_diffrn_reflns_limit_h_min -12
_diffrn_reflns_limit_k_max 10
_diffrn_reflns_limit_k_min -10
_diffrn_reflns_limit_l_max 27
_diffrn_reflns_limit_l_min -30
_diffrn_reflns_number 12862
_diffrn_reflns_theta_full 26.00
_diffrn_reflns_theta_max 28.99
_diffrn_reflns_theta_min 2.58
_exptl_absorpt_coefficient_mu 0.071
_exptl_absorpt_correction_T_max 1.00000
_exptl_absorpt_correction_T_min 0.97420
_exptl_absorpt_correction_type multi-scan
_exptl_absorpt_process_details
;
CrysAlisPro, Oxford Diffraction Ltd.,
Version 1.171.33.34d (release 27-02-2009 CrysAlis171 .NET)
(compiled Feb 27 2009,15:38:38)
Empirical absorption correction using spherical harmonics,
implemented in SCALE3 ABSPACK scaling algorithm.
;
_exptl_crystal_colour colourless
_exptl_crystal_density_diffrn 1.093
_exptl_crystal_density_method 'not measured'
_exptl_crystal_description block
_exptl_crystal_F_000 680
_exptl_crystal_size_max 0.10
_exptl_crystal_size_mid 0.10
_exptl_crystal_size_min 0.08
_refine_diff_density_max 0.208
_refine_diff_density_min -0.177
_refine_diff_density_rms 0.033
_refine_ls_extinction_method none
_refine_ls_goodness_of_fit_ref 0.887
_refine_ls_hydrogen_treatment constr
_refine_ls_matrix_type full
_refine_ls_number_parameters 236
_refine_ls_number_reflns 4360
_refine_ls_number_restraints 47
_refine_ls_restrained_S_all 0.909
_refine_ls_R_factor_all 0.0904
_refine_ls_R_factor_gt 0.0445
_refine_ls_shift/su_max 0.001
_refine_ls_shift/su_mean 0.000
_refine_ls_structure_factor_coef Fsqd
_refine_ls_weighting_details 'calc w=1/[\s^2^(Fo^2^)+(0.0491P)^2^+0.0000P] where P=(Fo^2^+2Fc^2^)/3'
_refine_ls_weighting_scheme calc
_refine_ls_wR_factor_gt 0.0912
_refine_ls_wR_factor_ref 0.0992
_reflns_number_gt 2514
_reflns_number_total 4360
_reflns_threshold_expression >2sigma(I)
_cod_data_source_file c0dt00118j.txt
_cod_data_source_block 3Li
_cod_original_sg_symbol_H-M 'P 21/c'
_cod_database_code 7026002

loop_
_symmetry_equiv_pos_as_xyz
'x, y, z'
'-x, y+1/2, -z+1/2'
'-x, -y, -z'
'x, -y-1/2, z-1/2'

loop_
_atom_site_label
_atom_site_type_symbol
_atom_site_fract_x
_atom_site_fract_y
_atom_site_fract_z
_atom_site_U_iso_or_equiv
_atom_site_adp_type
_atom_site_occupancy
_atom_site_symmetry_multiplicity
_atom_site_calc_flag
_atom_site_refinement_flags
_atom_site_disorder_assembly
_atom_site_disorder_group
Li1 Li 0.4039(2) 0.3560(3) 0.52390(10) 0.0240(5) Uani 1 1 d . . .
N1 N 0.29146(12) 0.14073(13) 0.54484(5) 0.0300(3) Uani 1 1 d U . .
N2 N 0.25085(11) 0.48020(13) 0.56845(5) 0.0263(3) Uani 1 1 d . . .
C11 C 0.15940(17) 0.35574(18) 0.58568(9) 0.0503(5) Uani 1 1 d D A .
H11A H 0.1194 0.3905 0.6227 0.060 Uiso 0.393(3) 1 d PR A 3
H11B H 0.0847 0.3452 0.5537 0.060 Uiso 0.393(3) 1 d PR A 3
H11C H 0.0661 0.3985 0.5946 0.060 Uiso 0.607(3) 1 d PRD A 4
H11D H 0.2222 0.3142 0.6372 0.063 Uiso 0.607(3) 1 d PRD A 4
C14 C 0.18190(16) 0.58947(19) 0.52595(7) 0.0420(4) Uani 1 1 d . A .
H14A H 0.1108 0.6451 0.5455 0.063 Uiso 1 1 calc R . .
H14B H 0.1417 0.5304 0.4911 0.063 Uiso 1 1 calc R . .
H14C H 0.2467 0.6666 0.5126 0.063 Uiso 1 1 calc R . .
C15 C 0.30547(16) 0.56830(19) 0.62080(7) 0.0416(4) Uani 1 1 d . A .
H15A H 0.2316 0.6186 0.6402 0.062 Uiso 1 1 calc R . .
H15B H 0.3674 0.6498 0.6083 0.062 Uiso 1 1 calc R . .
H15C H 0.3543 0.4960 0.6492 0.062 Uiso 1 1 calc R . .
O1 O 0.63287(10) 0.61184(11) 0.55928(4) 0.0291(3) Uani 1 1 d . . .
O2 O 0.56063(9) 0.36834(11) 0.57684(4) 0.0275(2) Uani 1 1 d . . .
C1 C 0.62700(13) 0.49038(17) 0.59182(6) 0.0214(3) Uani 1 1 d . A .
N3 N 0.69924(11) 0.49139(12) 0.64847(5) 0.0259(3) Uani 1 1 d . . .
C20 C 0.75137(13) 0.64373(15) 0.67495(6) 0.0229(3) Uani 1 1 d . A .
C21 C 0.77710(15) 0.62665(18) 0.74308(6) 0.0356(4) Uani 1 1 d . . .
H21A H 0.8187 0.7258 0.7593 0.043 Uiso 1 1 calc R A .
H21B H 0.6891 0.6148 0.7603 0.043 Uiso 1 1 calc R . .
C22 C 0.86653(15) 0.48945(18) 0.76450(6) 0.0363(4) Uani 1 1 d . A .
H22A H 0.9597 0.5291 0.7734 0.044 Uiso 0.774(3) 1 d PR B 1
H22B H 0.8352 0.4474 0.8024 0.044 Uiso 0.774(3) 1 d PR B 1
H22C H 0.9457 0.4581 0.7385 0.044 Uiso 0.226(3) 1 d PR B 2
H22D H 0.9213 0.4999 0.8007 0.044 Uiso 0.226(3) 1 d PR B 2
C25 C 0.64622(15) 0.77690(16) 0.66613(6) 0.0305(3) Uani 1 1 d . . .
H25A H 0.5595 0.7395 0.6786 0.046 Uiso 1 1 calc R A .
H25B H 0.6358 0.8074 0.6236 0.046 Uiso 1 1 calc R . .
H25C H 0.6763 0.8686 0.6906 0.046 Uiso 1 1 calc R . .
C26 C 0.88133(15) 0.69459(18) 0.64767(7) 0.0379(4) Uani 1 1 d . . .
H26A H 0.9542 0.6211 0.6606 0.057 Uiso 1 1 calc R A .
H26B H 0.9060 0.8018 0.6613 0.057 Uiso 1 1 calc R . .
H26C H 0.8667 0.6934 0.6037 0.057 Uiso 1 1 calc R . .
C23 C 0.86854(19) 0.3555(2) 0.71931(8) 0.0285(5) Uani 0.774(3) 1 d PU A 1
H23A H 0.8863 0.2552 0.7415 0.034 Uiso 0.774(3) 1 calc PR B 1
H23B H 0.9445 0.3732 0.6940 0.034 Uiso 0.774(3) 1 calc PR B 1
C24 C 0.7386(3) 0.3362(3) 0.67789(10) 0.0206(7) Uiso 0.774(3) 1 d PU A 1
C27 C 0.7716(2) 0.2074(2) 0.63299(10) 0.0288(5) Uani 0.774(3) 1 d PU A 1
H27A H 0.8338 0.2499 0.6052 0.043 Uiso 0.774(3) 1 calc PR B 1
H27B H 0.6883 0.1727 0.6102 0.043 Uiso 0.774(3) 1 calc PR B 1
H27C H 0.8137 0.1171 0.6548 0.043 Uiso 0.774(3) 1 calc PR B 1
C28 C 0.6219(2) 0.2807(3) 0.71394(10) 0.0325(5) Uani 0.774(3) 1 d PU A 1
H28A H 0.6110 0.3548 0.7470 0.049 Uiso 0.774(3) 1 calc PR B 1
H28B H 0.6421 0.1749 0.7304 0.049 Uiso 0.774(3) 1 calc PR B 1
H28C H 0.5384 0.2769 0.6874 0.049 Uiso 0.774(3) 1 calc PR B 1
C23A C 0.7673(6) 0.3667(7) 0.7505(3) 0.0301(19) Uiso 0.226(3) 1 d PU A 2
H23C H 0.6905 0.3874 0.7750 0.036 Uiso 0.226(3) 1 calc PR B 2
H23D H 0.8081 0.2651 0.7647 0.036 Uiso 0.226(3) 1 calc PR B 2
C24A C 0.7088(9) 0.3420(9) 0.6852(3) 0.018(2) Uiso 0.226(3) 1 d PU A 2
C28A C 0.5839(7) 0.2356(9) 0.6883(4) 0.030(2) Uiso 0.226(3) 1 d PU A 2
H28D H 0.5073 0.3000 0.6989 0.044 Uiso 0.226(3) 1 calc PR B 2
H28E H 0.6028 0.1537 0.7190 0.044 Uiso 0.226(3) 1 calc PR B 2
H28F H 0.5619 0.1855 0.6491 0.044 Uiso 0.226(3) 1 calc PR B 2
C27A C 0.8177(8) 0.2521(10) 0.6526(4) 0.032(2) Uiso 0.226(3) 1 d PU A 2
H27D H 0.9050 0.3051 0.6606 0.049 Uiso 0.226(3) 1 calc PR B 2
H27E H 0.7925 0.2514 0.6092 0.049 Uiso 0.226(3) 1 calc PR B 2
H27F H 0.8245 0.1429 0.6675 0.049 Uiso 0.226(3) 1 calc PR B 2
C10 C 0.2154(4) 0.2103(4) 0.59653(18) 0.0282(11) Uiso 0.393(3) 1 d PU A 3
H10A H 0.1430 0.1356 0.6054 0.034 Uiso 0.393(3) 1 calc PR A 3
H10B H 0.2790 0.2173 0.6330 0.034 Uiso 0.393(3) 1 calc PR A 3
C12 C 0.3873(5) 0.0199(6) 0.5767(2) 0.0383(14) Uiso 0.393(3) 1 d PU A 3
H12A H 0.3348 -0.0600 0.5965 0.057 Uiso 0.393(3) 1 calc PR A 3
H12B H 0.4480 0.0740 0.6069 0.057 Uiso 0.393(3) 1 calc PR A 3
H12C H 0.4405 -0.0316 0.5472 0.057 Uiso 0.393(3) 1 calc PR A 3
C13 C 0.2103(5) 0.0730(6) 0.5017(2) 0.0403(13) Uiso 0.393(3) 1 d PU A 3
H13A H 0.1557 -0.0085 0.5195 0.060 Uiso 0.393(3) 1 calc PR A 3
H13B H 0.2647 0.0244 0.4720 0.060 Uiso 0.393(3) 1 calc PR A 3
H13C H 0.1509 0.1534 0.4821 0.060 Uiso 0.393(3) 1 calc PR A 3
C10A C 0.1570(3) 0.2127(3) 0.55005(14) 0.0416(9) Uani 0.607(3) 1 d PU A 4
H10C H 0.1159 0.2369 0.5092 0.050 Uiso 0.607(3) 1 calc PR A 4
H10D H 0.0987 0.1340 0.5682 0.050 Uiso 0.607(3) 1 calc PR A 4
C12A C 0.3421(4) 0.0509(4) 0.59407(14) 0.0509(9) Uani 0.607(3) 1 d PU A 4
H12D H 0.2777 -0.0330 0.6018 0.076 Uiso 0.607(3) 1 calc PR A 4
H12E H 0.3559 0.1191 0.6296 0.076 Uiso 0.607(3) 1 calc PR A 4
H12F H 0.4283 0.0033 0.5854 0.076 Uiso 0.607(3) 1 calc PR A 4
C13A C 0.2713(3) 0.0303(3) 0.48994(12) 0.0394(8) Uani 0.607(3) 1 d PU A 4
H13D H 0.2018 -0.0484 0.4969 0.059 Uiso 0.607(3) 1 calc PR A 4
H13E H 0.3563 -0.0237 0.4839 0.059 Uiso 0.607(3) 1 calc PR A 4
H13F H 0.2428 0.0927 0.4541 0.059 Uiso 0.607(3) 1 calc PR A 4

loop_
_atom_site_aniso_label
_atom_site_aniso_U_11
_atom_site_aniso_U_22
_atom_site_aniso_U_33
_atom_site_aniso_U_23
_atom_site_aniso_U_13
_atom_site_aniso_U_12
Li1 0.0231(12) 0.0277(13) 0.0210(12) 0.0005(10) 0.0010(9) -0.0025(10)
N1 0.0305(7) 0.0261(7) 0.0339(7) 0.0029(6) 0.0058(5) -0.0002(5)
N2 0.0220(6) 0.0265(7) 0.0307(7) -0.0026(6) 0.0033(5) -0.0019(5)
C11 0.0414(10) 0.0363(10) 0.0781(13) -0.0112(9) 0.0340(9) -0.0082(8)
C14 0.0321(9) 0.0568(11) 0.0375(9) 0.0019(8) 0.0045(7) 0.0164(8)
C15 0.0347(9) 0.0510(10) 0.0384(9) -0.0175(8) -0.0011(7) 0.0096(8)
O1 0.0368(6) 0.0303(6) 0.0195(5) 0.0040(5) -0.0027(4) 0.0032(5)
O2 0.0238(5) 0.0321(6) 0.0255(5) -0.0021(5) -0.0053(4) -0.0041(5)
C1 0.0183(7) 0.0272(8) 0.0187(7) -0.0025(7) 0.0017(5) 0.0054(6)
N3 0.0360(7) 0.0203(6) 0.0197(6) 0.0006(5) -0.0077(5) -0.0028(5)
C20 0.0230(7) 0.0252(8) 0.0203(7) -0.0040(6) 0.0014(6) -0.0019(6)
C21 0.0390(9) 0.0450(10) 0.0217(8) -0.0101(7) -0.0041(7) 0.0061(8)
C22 0.0358(9) 0.0472(10) 0.0241(8) -0.0002(8) -0.0073(6) 0.0023(8)
C25 0.0315(8) 0.0300(8) 0.0300(8) -0.0062(7) 0.0028(6) 0.0027(7)
C26 0.0299(9) 0.0379(9) 0.0471(10) 0.0077(8) 0.0098(7) -0.0004(7)
C23 0.0280(10) 0.0324(11) 0.0241(11) 0.0035(9) -0.0044(8) 0.0033(8)
C27 0.0287(11) 0.0260(12) 0.0311(12) 0.0015(10) -0.0007(9) 0.0070(9)
C28 0.0317(11) 0.0370(13) 0.0294(12) 0.0081(10) 0.0060(10) -0.0053(10)
C10A 0.0263(14) 0.0407(17) 0.059(2) -0.0025(15) 0.0130(13) -0.0101(12)
C12A 0.077(3) 0.045(2) 0.0315(17) 0.0119(16) 0.0079(17) 0.0077(18)
C13A 0.049(2) 0.0312(17) 0.0376(16) -0.0018(13) 0.0024(14) -0.0078(14)

loop_
_atom_type_symbol
_atom_type_description
_atom_type_scat_dispersion_real
_atom_type_scat_dispersion_imag
_atom_type_scat_source
C C 0.0033 0.0016 'International Tables Vol C Tables 4.2.6.8 and 6.1.1.4'
H H 0.0000 0.0000 'International Tables Vol C Tables 4.2.6.8 and 6.1.1.4'
Li Li -0.0003 0.0001 'International Tables Vol C Tables 4.2.6.8 and 6.1.1.4'
N N 0.0061 0.0033 'International Tables Vol C Tables 4.2.6.8 and 6.1.1.4'
O O 0.0106 0.0060 'International Tables Vol C Tables 4.2.6.8 and 6.1.1.4'

loop_
_geom_angle_atom_site_label_1
_geom_angle_atom_site_label_2
_geom_angle_atom_site_label_3
_geom_angle
_geom_angle_site_symmetry_1
_geom_angle_site_symmetry_3
O2 Li1 O1 134.11(13) . 3_666
O2 Li1 N2 105.31(11) . .
O1 Li1 N2 107.25(11) 3_666 .
O2 Li1 N1 108.75(11) . .
O1 Li1 N1 105.47(11) 3_666 .
N2 Li1 N1 85.06(9) . .
O2 Li1 Li1 72.05(9) . 3_666
O1 Li1 Li1 69.42(8) 3_666 3_666
N2 Li1 Li1 103.78(11) . 3_666
N1 Li1 Li1 170.70(14) . 3_666
C13 N1 C12A 119.5(3) . .
C13 N1 C10A 74.7(2) . .
C12A N1 C10A 115.6(2) . .
C13 N1 C12 111.5(3) . .
C12A N1 C12 25.94(18) . .
C10A N1 C12 140.2(2) . .
C13 N1 C13A 30.0(2) . .
C12A N1 C13A 108.16(19) . .
C10A N1 C13A 104.54(18) . .
C12 N1 C13A 90.1(2) . .
C13 N1 C10 113.4(3) . .
C12A N1 C10 77.7(2) . .
C10A N1 C10 44.43(16) . .
C12 N1 C10 103.4(2) . .
C13A N1 C10 141.6(2) . .
C13 N1 Li1 119.3(2) . .
C12A N1 Li1 117.32(18) . .
C10A N1 Li1 98.93(13) . .
C12 N1 Li1 109.9(2) . .
C13A N1 Li1 111.51(13) . .
C10 N1 Li1 97.60(16) . .
C15 N2 C14 108.92(11) . .
C15 N2 C11 110.93(12) . .
C14 N2 C11 110.94(12) . .
C15 N2 Li1 112.82(10) . .
C14 N2 Li1 108.74(10) . .
C11 N2 Li1 104.43(10) . .
C10 C11 C10A 48.06(18) . .
C10 C11 N2 116.2(2) . .
C10A C11 N2 116.06(15) . .
C10 C11 H11A 107.8 . .
C10A C11 H11A 135.8 . .
N2 C11 H11A 107.9 . .
C10 C11 H11B 108.6 . .
C10A C11 H11B 63.4 . .
N2 C11 H11B 108.8 . .
H11A C11 H11B 107.3 . .
C10 C11 H11C 130.1 . .
C10A C11 H11C 115.2 . .
N2 C11 H11C 112.8 . .
H11A C11 H11C 45.9 . .
H11B C11 H11C 62.4 . .
C10 C11 H11D 56.2 . .
C10A C11 H11D 104.1 . .
N2 C11 H11D 99.3 . .
H11A C11 H11D 62.8 . .
H11B C11 H11D 152.0 . .
H11C C11 H11D 107.2 . .
N2 C14 H14A 109.5 . .
N2 C14 H14B 109.5 . .
H14A C14 H14B 109.5 . .
N2 C14 H14C 109.5 . .
H14A C14 H14C 109.5 . .
H14B C14 H14C 109.5 . .
N2 C15 H15A 109.5 . .
N2 C15 H15B 109.5 . .
H15A C15 H15B 109.5 . .
N2 C15 H15C 109.5 . .
H15A C15 H15C 109.5 . .
H15B C15 H15C 109.5 . .
C1 O1 Li1 132.12(11) . 3_666
C1 O2 Li1 127.15(11) . .
O2 C1 O1 124.30(12) . .
O2 C1 N3 117.70(12) . .
O1 C1 N3 118.00(12) . .
C1 N3 C20 119.89(11) . .
C1 N3 C24 118.95(13) . .
C20 N3 C24 120.67(13) . .
C1 N3 C24A 119.4(3) . .
C20 N3 C24A 120.3(3) . .
C24 N3 C24A 13.5(3) . .
N3 C20 C21 109.70(11) . .
N3 C20 C26 111.19(11) . .
C21 C20 C26 110.07(12) . .
N3 C20 C25 111.71(11) . .
C21 C20 C25 104.67(11) . .
C26 C20 C25 109.31(11) . .
C22 C21 C20 115.62(12) . .
C22 C21 H21A 108.4 . .
C20 C21 H21A 108.4 . .
C22 C21 H21B 108.4 . .
C20 C21 H21B 108.4 . .
H21A C21 H21B 107.4 . .
C23A C22 C21 96.2(3) . .
C23A C22 C23 50.8(3) . .
C21 C22 C23 113.63(12) . .
C23A C22 H22A 153.6 . .
C21 C22 H22A 108.7 . .
C23 C22 H22A 108.8 . .
C23A C22 H22B 70.8 . .
C21 C22 H22B 109.0 . .
C23 C22 H22B 108.8 . .
H22A C22 H22B 107.7 . .
C23A C22 H22C 103.3 . .
C21 C22 H22C 117.8 . .
C23 C22 H22C 52.6 . .
H22A C22 H22C 57.6 . .
H22B C22 H22C 133.2 . .
C23A C22 H22D 126.1 . .
C21 C22 H22D 118.9 . .
C23 C22 H22D 127.1 . .
H22A C22 H22D 47.8 . .
H22B C22 H22D 60.1 . .
H22C C22 H22D 95.2 . .
C20 C25 H25A 109.5 . .
C20 C25 H25B 109.5 . .
H25A C25 H25B 109.5 . .
C20 C25 H25C 109.5 . .
H25A C25 H25C 109.5 . .
H25B C25 H25C 109.5 . .
C20 C26 H26A 109.5 . .
C20 C26 H26B 109.5 . .
H26A C26 H26B 109.5 . .
C20 C26 H26C 109.5 . .
H26A C26 H26C 109.5 . .
H26B C26 H26C 109.5 . .
C22 C23 C24 115.02(16) . .
C22 C23 H22C 43.5 . .
C24 C23 H22C 140.0 . .
C22 C23 H23A 108.5 . .
C24 C23 H23A 108.5 . .
H22C C23 H23A 110.7 . .
C22 C23 H23B 108.5 . .
C24 C23 H23B 108.5 . .
H22C C23 H23B 66.5 . .
H23A C23 H23B 107.5 . .
N3 C24 C27 113.33(17) . .
N3 C24 C23 110.26(17) . .
C27 C24 C23 104.71(19) . .
N3 C24 C28 108.27(18) . .
C27 C24 C28 109.64(18) . .
C23 C24 C28 110.61(18) . .
C22 C23A C24A 120.0(5) . .
C22 C23A H22B 39.8 . .
C24A C23A H22B 158.2 . .
C22 C23A H23C 107.3 . .
C24A C23A H23C 107.3 . .
H22B C23A H23C 78.9 . .
C22 C23A H23D 107.3 . .
C24A C23A H23D 107.3 . .
H22B C23A H23D 90.1 . .
H23C C23A H23D 106.9 . .
N3 C24A C23A 113.9(5) . .
N3 C24A C28A 119.9(6) . .
C23A C24A C28A 106.3(6) . .
N3 C24A C27A 99.9(5) . .
C23A C24A C27A 106.6(6) . .
C28A C24A C27A 109.4(6) . .
C24A C28A H28D 109.5 . .
C24A C28A H28E 109.5 . .
H28D C28A H28E 109.5 . .
C24A C28A H28F 109.5 . .
H28D C28A H28F 109.5 . .
H28E C28A H28F 109.5 . .
C24A C27A H27D 109.5 . .
C24A C27A H27E 109.5 . .
H27D C27A H27E 109.5 . .
C24A C27A H27F 109.5 . .
H27D C27A H27F 109.5 . .
H27E C27A H27F 109.5 . .
C11 C10 N1 115.4(3) . .
C11 C10 H11D 59.8 . .
N1 C10 H11D 143.2 . .
C11 C10 H10A 108.4 . .
N1 C10 H10A 108.4 . .
H11D C10 H10A 107.2 . .
C11 C10 H10B 108.4 . .
N1 C10 H10B 108.4 . .
H11D C10 H10B 51.3 . .
H10A C10 H10B 107.5 . .
N1 C12 H12A 109.5 . .
N1 C12 H12B 109.5 . .
N1 C12 H12C 109.5 . .
N1 C13 H13A 109.5 . .
N1 C13 H13B 109.5 . .
N1 C13 H13C 109.5 . .
C11 C10A N1 114.3(2) . .
C11 C10A H11B 41.5 . .
N1 C10A H11B 147.3 . .
C11 C10A H10C 108.7 . .
N1 C10A H10C 108.7 . .
H11B C10A H10C 72.5 . .
C11 C10A H10D 108.7 . .
N1 C10A H10D 108.7 . .
H11B C10A H10D 101.6 . .
H10C C10A H10D 107.6 . .
N1 C12A H12D 109.5 . .
N1 C12A H12E 109.5 . .
N1 C12A H12F 109.5 . .
N1 C13A H13D 109.5 . .
N1 C13A H13E 109.5 . .
N1 C13A H13F 109.5 . .

loop_
_geom_bond_atom_site_label_1
_geom_bond_atom_site_label_2
_geom_bond_distance
_geom_bond_site_symmetry_2
Li1 O2 1.880(2) .
Li1 O1 1.881(2) 3_666
Li1 N2 2.157(2) .
Li1 N1 2.205(2) .
Li1 Li1 3.322(4) 3_666
N1 C13 1.333(5) .
N1 C12A 1.395(3) .
N1 C10A 1.482(3) .
N1 C12 1.531(5) .
N1 C13A 1.539(3) .
N1 C10 1.546(4) .
N2 C15 1.4519(18) .
N2 C14 1.4543(18) .
N2 C11 1.4621(18) .
C11 C10 1.363(4) .
C11 C10A 1.446(3) .
C11 H11A 0.9900 .
C11 H11B 0.9900 .
C11 H11C 1.0308 .
C11 H11D 1.3105 .
C14 H14A 0.9800 .
C14 H14B 0.9800 .
C14 H14C 0.9800 .
C15 H15A 0.9800 .
C15 H15B 0.9800 .
C15 H15C 0.9800 .
O1 C1 1.2609(15) .
O1 Li1 1.881(2) 3_666
O2 C1 1.2547(15) .
C1 N3 1.4015(16) .
N3 C20 1.4912(16) .
N3 C24 1.504(3) .
N3 C24A 1.504(8) .
C20 C21 1.5270(19) .
C20 C26 1.5346(18) .
C20 C25 1.5378(18) .
C21 C22 1.5143(19) .
C21 H21A 0.9900 .
C21 H21B 0.9900 .
C22 C23A 1.448(6) .
C22 C23 1.517(2) .
C22 H22A 0.9900 .
C22 H22B 0.9900 .
C22 H22C 1.0497 .
C22 H22D 0.9397 .
C25 H25A 0.9800 .
C25 H25B 0.9800 .
C25 H25C 0.9800 .
C26 H26A 0.9800 .
C26 H26B 0.9800 .
C26 H26C 0.9800 .
C23 C24 1.535(3) .
C23 H22C 1.2122 .
C23 H23A 0.9900 .
C23 H23B 0.9900 .
C24 C27 1.533(3) .
C24 C28 1.538(3) .
C27 H27A 0.9800 .
C27 H27B 0.9800 .
C27 H27C 0.9800 .
C28 H28A 0.9800 .
C28 H28B 0.9800 .
C28 H28C 0.9800 .
C23A C24A 1.538(10) .
C23A H22B 1.4600 .
C23A H23C 0.9900 .
C23A H23D 0.9900 .
C24A C28A 1.540(11) .
C24A C27A 1.551(11) .
C28A H28D 0.9800 .
C28A H28E 0.9800 .
C28A H28F 0.9800 .
C27A H27D 0.9800 .
C27A H27E 0.9800 .
C27A H27F 0.9800 .
C10 H11D 1.2609 .
C10 H10A 0.9900 .
C10 H10B 0.9900 .
C12 H12A 0.9800 .
C12 H12B 0.9800 .
C12 H12C 0.9800 .
C13 H13A 0.9800 .
C13 H13B 0.9800 .
C13 H13C 0.9800 .
C10A H11B 1.3370 .
C10A H10C 0.9900 .
C10A H10D 0.9900 .
C12A H12D 0.9800 .
C12A H12E 0.9800 .
C12A H12F 0.9800 .
C13A H13D 0.9800 .
C13A H13E 0.9800 .
C13A H13F 0.9800 .

loop_
_geom_torsion_atom_site_label_1
_geom_torsion_atom_site_label_2
_geom_torsion_atom_site_label_3
_geom_torsion_atom_site_label_4
_geom_torsion
_geom_torsion_site_symmetry_1
O2 Li1 N1 C13 -153.9(3) .
O1 Li1 N1 C13 -5.0(3) 3_666
N2 Li1 N1 C13 101.6(3) .
Li1 Li1 N1 C13 -60.5(9) 3_666
O2 Li1 N1 C12A 3.8(2) .
O1 Li1 N1 C12A 152.7(2) 3_666
N2 Li1 N1 C12A -100.7(2) .
Li1 Li1 N1 C12A 97.2(9) 3_666
O2 Li1 N1 C10A 128.73(16) .
O1 Li1 N1 C10A -82.33(16) 3_666
N2 Li1 N1 C10A 24.22(15) .
Li1 Li1 N1 C10A -137.8(9) 3_666
O2 Li1 N1 C12 -23.4(2) .
O1 Li1 N1 C12 125.5(2) 3_666
N2 Li1 N1 C12 -127.9(2) .
Li1 Li1 N1 C12 70.0(9) 3_666
O2 Li1 N1 C13A -121.69(17) .
O1 Li1 N1 C13A 27.25(19) 3_666
N2 Li1 N1 C13A 133.80(16) .
Li1 Li1 N1 C13A -28.3(9) 3_666
O2 Li1 N1 C10 83.83(19) .
O1 Li1 N1 C10 -127.23(18) 3_666
N2 Li1 N1 C10 -20.68(18) .
Li1 Li1 N1 C10 177.3(9) 3_666
O2 Li1 N2 C15 11.14(15) .
O1 Li1 N2 C15 -136.06(12) 3_666
N1 Li1 N2 C15 119.25(11) .
Li1 Li1 N2 C15 -63.68(14) 3_666
O2 Li1 N2 C14 132.08(11) .
O1 Li1 N2 C14 -15.12(14) 3_666
N1 Li1 N2 C14 -119.80(10) .
Li1 Li1 N2 C14 57.26(14) 3_666
O2 Li1 N2 C11 -109.43(13) .
O1 Li1 N2 C11 103.37(13) 3_666
N1 Li1 N2 C11 -1.31(12) .
Li1 Li1 N2 C11 175.75(12) 3_666
C15 N2 C11 C10 -92.8(2) .
C14 N2 C11 C10 146.0(2) .
Li1 N2 C11 C10 29.0(3) .
C15 N2 C11 C10A -146.75(19) .
C14 N2 C11 C10A 92.0(2) .
Li1 N2 C11 C10A -24.9(2) .
O1 Li1 O2 C1 67.3(2) 3_666
N2 Li1 O2 C1 -66.57(15) .
N1 Li1 O2 C1 -156.49(11) .
Li1 Li1 O2 C1 33.27(14) 3_666
Li1 O2 C1 O1 -27.92(19) .
Li1 O2 C1 N3 152.07(12) .
Li1 O1 C1 O2 -19.5(2) 3_666
Li1 O1 C1 N3 160.52(13) 3_666
O2 C1 N3 C20 -164.94(11) .
O1 C1 N3 C20 15.05(17) .
O2 C1 N3 C24 23.07(19) .
O1 C1 N3 C24 -156.94(15) .
O2 C1 N3 C24A 7.6(4) .
O1 C1 N3 C24A -172.4(4) .
C1 N3 C20 C21 158.68(12) .
C24 N3 C20 C21 -29.47(18) .
C24A N3 C20 C21 -13.8(4) .
C1 N3 C20 C26 -79.33(14) .
C24 N3 C20 C26 92.52(17) .
C24A N3 C20 C26 108.2(4) .
C1 N3 C20 C25 43.08(15) .
C24 N3 C20 C25 -145.07(15) .
C24A N3 C20 C25 -129.4(4) .
N3 C20 C21 C22 53.48(16) .
C26 C20 C21 C22 -69.17(16) .
C25 C20 C21 C22 173.47(12) .
C20 C21 C22 C23A -73.9(3) .
C20 C21 C22 C23 -24.12(19) .
C23A C22 C23 C24 48.6(3) .
C21 C22 C23 C24 -29.6(2) .
C1 N3 C24 C27 34.3(3) .
C20 N3 C24 C27 -137.62(17) .
C24A N3 C24 C27 130.1(16) .
C1 N3 C24 C23 151.30(14) .
C20 N3 C24 C23 -20.6(2) .
C24A N3 C24 C23 -112.9(16) .
C1 N3 C24 C28 -87.6(2) .
C20 N3 C24 C28 100.51(18) .
C24A N3 C24 C28 8.2(14) .
C22 C23 C24 N3 51.9(2) .
C22 C23 C24 C27 174.15(15) .
C22 C23 C24 C28 -67.8(2) .
C21 C22 C23A C24A 61.2(6) .
C23 C22 C23A C24A -54.4(5) .
C1 N3 C24A C23A -169.1(4) .
C20 N3 C24A C23A 3.4(7) .
C24 N3 C24A C23A 99.1(17) .
C1 N3 C24A C28A -41.7(8) .
C20 N3 C24A C28A 130.9(6) .
C24 N3 C24A C28A -133.5(19) .
C1 N3 C24A C27A 77.7(6) .
C20 N3 C24A C27A -109.8(5) .
C24 N3 C24A C27A -14.1(12) .
C22 C23A C24A N3 -31.7(8) .
C22 C23A C24A C28A -165.9(5) .
C22 C23A C24A C27A 77.4(7) .
C10A C11 C10 N1 47.4(2) .
N2 C11 C10 N1 -55.1(4) .
C13 N1 C10 C11 -81.3(4) .
C12A N1 C10 C11 161.7(3) .
C10A N1 C10 C11 -49.8(3) .
C12 N1 C10 C11 157.9(3) .
C13A N1 C10 C11 -94.6(4) .
Li1 N1 C10 C11 45.2(3) .
C10 C11 C10A N1 -49.6(3) .
N2 C11 C10A N1 53.1(3) .
C13 N1 C10A C11 -164.3(3) .
C12A N1 C10A C11 79.9(3) .
C12 N1 C10A C11 90.4(4) .
C13A N1 C10A C11 -161.3(2) .
C10 N1 C10A C11 45.5(2) .
Li1 N1 C10A C11 -46.2(2) .
